data_4510002
loop_
_publ_author_name
'Parker, T. Gannon'
'Cross, Justin N.'
'Polinski, Matthew J.'
'Lin, Jian'
'Albrecht-Schmitt, Thomas E.'

_publ_section_title
;
 Ionothermal and Hydrothermal Flux Syntheses of Five New Uranyl
 Phosphonates
;
_journal_issue 1
_journal_name_full 'Crystal Growth &amp; Design'
_journal_page_first 228
_journal_paper_doi 10.1021/cg401435w
_journal_volume 14
_journal_year 2014
_chemical_formula_moiety 'C9 H9 O11 P3 U, C6 H11 N2, H2O'
_chemical_formula_sum 'C15 H20 N2 O12 P3 U'
_chemical_formula_weight 751.27
_chemical_name_systematic
; 
 ? 
;
_space_group_IT_number 2
_symmetry_cell_setting triclinic
_symmetry_space_group_name_Hall '-P 1'
_symmetry_space_group_name_H-M 'P -1'
_atom_sites_solution_hydrogens geom
_atom_sites_solution_primary direct
_atom_sites_solution_secondary difmap
_audit_creation_method SHELXL-97
_cell_angle_alpha 118.0820(10)
_cell_angle_beta 90.8820(10)
_cell_angle_gamma 91.9230(10)
_cell_formula_units_Z 2
_cell_length_a 8.8825(5)
_cell_length_b 11.7704(7)
_cell_length_c 12.1185(7)
_cell_measurement_reflns_used 6824
_cell_measurement_temperature 100(2)
_cell_measurement_theta_max 30.57
_cell_measurement_theta_min 2.30
_cell_volume 1116.51(11)
_computing_cell_refinement 'SAINT (Bruker, 1999)'
_computing_data_collection 'SMART (Bruker, 2000)'
_computing_data_reduction 'SAINT (Bruker, 1999)'
_computing_molecular_graphics 'SHELXP-97 (Sheldrick, 1997), CrystalMaker (Kohn, 1995)'
_computing_structure_refinement 'SHELXL-97 (Sheldrick, 1997)'
_computing_structure_solution 'SHELXS-97 (Sheldrick, 1997)'
_diffrn_ambient_temperature 100(2)
_diffrn_measured_fraction_theta_full 0.994
_diffrn_measured_fraction_theta_max 0.994
_diffrn_measurement_device_type 'Bruker D8 Quest'
_diffrn_measurement_method '0.5\% wide \w exposures'
_diffrn_radiation_monochromator graphite
_diffrn_radiation_source 'I\ms microfocused'
_diffrn_radiation_type MoK\a
_diffrn_radiation_wavelength 0.71073
_diffrn_reflns_av_R_equivalents 0.0221
_diffrn_reflns_av_sigmaI/netI 0.0233
_diffrn_reflns_limit_h_max 12
_diffrn_reflns_limit_h_min -12
_diffrn_reflns_limit_k_max 16
_diffrn_reflns_limit_k_min -16
_diffrn_reflns_limit_l_max 17
_diffrn_reflns_limit_l_min -17
_diffrn_reflns_number 20959
_diffrn_reflns_theta_full 30.57
_diffrn_reflns_theta_max 30.57
_diffrn_reflns_theta_min 2.30
_exptl_absorpt_coefficient_mu 7.549
_exptl_absorpt_correction_T_max 0.7461
_exptl_absorpt_correction_T_min 0.6263
_exptl_absorpt_correction_type multi-scan
_exptl_absorpt_process_details sheltxprep
_exptl_crystal_colour Yellow-green
_exptl_crystal_density_diffrn 2.235
_exptl_crystal_density_method 'not measured'
_exptl_crystal_description Block
_exptl_crystal_F_000 714
_exptl_crystal_size_max 0.2
_exptl_crystal_size_mid 0.1
_exptl_crystal_size_min 0.07
_refine_diff_density_max 1.288
_refine_diff_density_min -0.985
_refine_diff_density_rms 0.281
_refine_ls_extinction_method none
_refine_ls_goodness_of_fit_ref 1.232
_refine_ls_hydrogen_treatment constr
_refine_ls_matrix_type full
_refine_ls_number_parameters 359
_refine_ls_number_reflns 6824
_refine_ls_number_restraints 0
_refine_ls_restrained_S_all 1.232
_refine_ls_R_factor_all 0.0213
_refine_ls_R_factor_gt 0.0185
_refine_ls_shift/su_max 0.003
_refine_ls_shift/su_mean 0.000
_refine_ls_structure_factor_coef Fsqd
_refine_ls_weighting_details 'calc w=1/[\s^2^(Fo^2^)+(0.0306P)^2^+0.0636P] where P=(Fo^2^+2Fc^2^)/3'
_refine_ls_weighting_scheme calc
_refine_ls_wR_factor_gt 0.0462
_refine_ls_wR_factor_ref 0.0549
_reflns_number_gt 6491
_reflns_number_total 6824
_reflns_threshold_expression >2sigma(I)
_cod_data_source_file cg401435w_si_002.cif
_cod_data_source_block '[Emim][UPhDPO]'
_cod_database_code 4510002

loop_
_symmetry_equiv_pos_as_xyz
'x, y, z'
'-x, -y, -z'

loop_
_atom_site_label
_atom_site_type_symbol
_atom_site_fract_x
_atom_site_fract_y
_atom_site_fract_z
_atom_site_U_iso_or_equiv
_atom_site_adp_type
_atom_site_occupancy
_atom_site_symmetry_multiplicity
_atom_site_calc_flag
_atom_site_refinement_flags
_atom_site_disorder_assembly
_atom_site_disorder_group
U1 U 0.022447(9) 0.229699(8) 0.772216(8) 0.00669(3) Uani 1 1 d . . .
P1 P 0.17857(7) 0.06857(6) 0.93291(6) 0.00807(11) Uani 1 1 d . . .
P2 P 0.17559(7) 0.46110(6) 1.09194(6) 0.00760(11) Uani 1 1 d . . .
P3 P 0.17247(7) -0.09080(6) 0.54121(6) 0.00887(12) Uani 1 1 d . . .
O1 O -0.1303(2) 0.15894(18) 0.81501(18) 0.0108(3) Uani 1 1 d . . .
O2 O 0.1768(2) 0.29953(18) 0.73046(18) 0.0112(3) Uani 1 1 d . . .
O3 O 0.2016(2) 0.13969(17) 0.85898(16) 0.0089(3) Uani 1 1 d . . .
O6 O 0.0706(2) 0.37989(17) 0.98254(17) 0.0097(3) Uani 1 1 d . . .
O9 O 0.0806(2) 0.02225(17) 0.61737(17) 0.0105(3) Uani 1 1 d . . .
O7 O -0.1246(2) 0.40902(17) 0.81479(17) 0.0099(3) Uani 1 1 d . . .
O8 O 0.2064(2) 0.38420(18) 1.16715(18) 0.0122(4) Uani 1 1 d . . .
H17 H 0.1611 0.3115 1.1306 0.018 Uiso 1 1 calc R . .
O4 O 0.0998(2) 0.14287(17) 1.05598(17) 0.0104(3) Uani 1 1 d . . .
O5 O 0.0916(2) -0.06365(18) 0.84945(17) 0.0120(4) Uani 1 1 d . . .
H16 H 0.0341 -0.0816 0.8940 0.018 Uiso 1 1 calc R . .
O10 O 0.2051(2) -0.16580(19) 0.61828(18) 0.0145(4) Uani 1 1 d . . .
H18 H 0.1624 -0.1301 0.6870 0.022 Uiso 1 1 calc R . .
O11 O -0.1067(2) 0.19044(18) 0.58383(17) 0.0112(3) Uani 1 1 d . . .
C1 C 0.3576(3) 0.4835(2) 1.0405(2) 0.0100(5) Uani 1 1 d . . .
C2 C 0.4120(3) 0.6052(3) 1.0640(3) 0.0137(5) Uani 1 1 d . . .
H2 H 0.3523 0.6777 1.1075 0.016 Uiso 1 1 calc R . .
C4 C 0.3599(3) 0.0302(2) 0.9694(2) 0.0096(4) Uani 1 1 d . . .
C7 C 0.3560(3) -0.0384(3) 0.5176(2) 0.0105(5) Uani 1 1 d . . .
C5 C 0.3725(3) -0.0104(3) 1.0599(3) 0.0130(5) Uani 1 1 d . . .
H5 H 0.2852 -0.0178 1.1008 0.016 Uiso 1 1 calc R . .
C8 C 0.4288(3) -0.1119(3) 0.4064(2) 0.0128(5) Uani 1 1 d . . .
H8 H 0.3801 -0.1883 0.3426 0.015 Uiso 1 1 calc R . .
C6 C 0.4887(3) 0.0404(3) 0.9090(3) 0.0125(5) Uani 1 1 d . . .
H6 H 0.4811 0.0677 0.8469 0.015 Uiso 1 1 calc R . .
C3 C 0.5529(3) 0.6216(3) 1.0243(3) 0.0155(5) Uani 1 1 d . . .
H3 H 0.5890 0.7053 1.0414 0.019 Uiso 1 1 calc R . .
C9 C 0.4279(3) 0.0739(3) 0.6112(2) 0.0125(5) Uani 1 1 d . . .
H9 H 0.3787 0.1242 0.6869 0.015 Uiso 1 1 calc R . .
O1W O 0.1135(3) 0.5583(2) 1.4241(2) 0.0298(5) Uani 1 1 d . . .
C10 C 0.2538(4) -0.5621(4) 0.5806(4) 0.0340(9) Uani 1 1 d . . .
H10 H 0.1503 -0.5428 0.5866 0.041 Uiso 1 1 calc R A 1
C11 C 0.4983(5) -0.5625(6) 0.6024(6) 0.0552(15) Uani 1 1 d . . .
H11 H 0.5972 -0.5328 0.6375 0.066 Uiso 1 1 calc R B 1
N2 N 0.3179(12) -0.6757(8) 0.4910(10) 0.033(2) Uani 0.50 1 d P C 1
C12 C 0.4709(9) -0.6605(8) 0.5149(7) 0.0297(15) Uani 0.50 1 d P C 1
H12 H 0.5427 -0.7210 0.4671 0.036 Uiso 0.50 1 calc PR C 1
N1 N 0.3646(7) -0.4896(7) 0.6530(7) 0.0207(13) Uani 0.50 1 d P C 1
C15 C 0.2036(16) -0.3569(14) 0.8232(15) 0.026(2) Uani 0.50 1 d P C 1
H15A H 0.1194 -0.3676 0.7654 0.039 Uiso 0.50 1 calc PR C 1
H15B H 0.1983 -0.2739 0.8990 0.039 Uiso 0.50 1 calc PR C 1
H15C H 0.1978 -0.4269 0.8454 0.039 Uiso 0.50 1 calc PR C 1
C14 C 0.3462(9) -0.3604(7) 0.7628(7) 0.0284(15) Uani 0.50 1 d P C 1
H14A H 0.4310 -0.3406 0.8240 0.034 Uiso 0.50 1 calc PR C 1
H14B H 0.3489 -0.2937 0.7349 0.034 Uiso 0.50 1 calc PR C 1
C13 C 0.222(2) -0.774(3) 0.390(2) 0.099(11) Uani 0.50 1 d P C 1
H13A H 0.2178 -0.8528 0.3975 0.149 Uiso 0.50 1 calc PR C 1
H13B H 0.2635 -0.7913 0.3091 0.149 Uiso 0.50 1 calc PR C 1
H13C H 0.1201 -0.7423 0.3949 0.149 Uiso 0.50 1 calc PR C 1
N2' N 0.3096(10) -0.4607(8) 0.6937(8) 0.0354(17) Uani 0.50 1 d P C 2
C12' C 0.4548(12) -0.4801(10) 0.6928(9) 0.046(2) Uani 0.50 1 d P C 2
H12' H 0.5202 -0.4289 0.7630 0.055 Uiso 0.50 1 calc PR C 2
N1' N 0.3469(17) -0.6294(9) 0.5199(11) 0.052(3) Uani 0.50 1 d P C 2
C15' C 0.222(3) -0.814(2) 0.390(2) 0.072(8) Uani 0.50 1 d P C 2
H15D H 0.2022 -0.8194 0.4666 0.108 Uiso 0.50 1 calc PR C 2
H15E H 0.2275 -0.9014 0.3197 0.108 Uiso 0.50 1 calc PR C 2
H15F H 0.1415 -0.7695 0.3727 0.108 Uiso 0.50 1 calc PR C 2
C14' C 0.3379(18) -0.7570(16) 0.4023(13) 0.088(5) Uani 0.50 1 d P C 2
H14C H 0.3514 -0.7420 0.3292 0.106 Uiso 0.50 1 calc PR C 2
H14D H 0.4210 -0.8099 0.4047 0.106 Uiso 0.50 1 calc PR C 2
C13' C 0.231(3) -0.364(2) 0.794(2) 0.091(9) Uani 0.50 1 d P C 2
H13D H 0.1939 -0.3991 0.8485 0.136 Uiso 0.50 1 calc PR C 2
H13E H 0.1456 -0.3383 0.7604 0.136 Uiso 0.50 1 calc PR C 2
H13F H 0.2995 -0.2892 0.8428 0.136 Uiso 0.50 1 calc PR C 2

loop_
_atom_site_aniso_label
_atom_site_aniso_U_11
_atom_site_aniso_U_22
_atom_site_aniso_U_33
_atom_site_aniso_U_23
_atom_site_aniso_U_13
_atom_site_aniso_U_12
U1 0.00618(5) 0.00618(5) 0.00636(5) 0.00179(3) 0.00086(3) 0.00089(3)
P1 0.0092(3) 0.0069(3) 0.0075(3) 0.0029(2) 0.0015(2) 0.0009(2)
P2 0.0073(3) 0.0067(3) 0.0070(3) 0.0017(2) 0.0001(2) 0.0012(2)
P3 0.0092(3) 0.0086(3) 0.0069(3) 0.0020(2) 0.0003(2) 0.0029(2)
O1 0.0088(8) 0.0103(8) 0.0120(8) 0.0041(7) 0.0024(7) -0.0003(7)
O2 0.0095(8) 0.0112(9) 0.0126(9) 0.0053(7) 0.0022(7) 0.0002(7)
O3 0.0086(8) 0.0096(8) 0.0096(8) 0.0054(7) 0.0000(6) 0.0014(6)
O6 0.0098(8) 0.0084(8) 0.0074(8) 0.0007(7) -0.0015(6) 0.0009(6)
O9 0.0111(8) 0.0083(8) 0.0083(8) 0.0005(7) 0.0004(7) 0.0034(7)
O7 0.0102(8) 0.0076(8) 0.0090(8) 0.0015(7) 0.0000(6) 0.0027(6)
O8 0.0152(9) 0.0094(8) 0.0119(9) 0.0052(7) -0.0026(7) -0.0001(7)
O4 0.0119(8) 0.0080(8) 0.0088(8) 0.0019(7) 0.0030(7) -0.0001(7)
O5 0.0135(9) 0.0096(8) 0.0107(8) 0.0030(7) 0.0041(7) -0.0023(7)
O10 0.0198(10) 0.0150(9) 0.0107(9) 0.0071(8) 0.0030(7) 0.0077(8)
O11 0.0138(9) 0.0091(8) 0.0079(8) 0.0016(7) -0.0007(7) 0.0033(7)
C1 0.0095(11) 0.0095(11) 0.0095(11) 0.0031(9) -0.0007(9) 0.0005(9)
C2 0.0111(12) 0.0088(11) 0.0180(13) 0.0036(10) 0.0047(10) 0.0019(9)
C4 0.0093(11) 0.0093(11) 0.0106(11) 0.0048(9) 0.0014(9) 0.0019(9)
C7 0.0095(11) 0.0129(12) 0.0080(11) 0.0038(9) 0.0002(9) 0.0034(9)
C5 0.0117(12) 0.0169(13) 0.0135(12) 0.0095(10) 0.0042(10) 0.0030(10)
C8 0.0112(11) 0.0127(12) 0.0105(11) 0.0022(10) -0.0009(9) 0.0005(9)
C6 0.0135(12) 0.0150(12) 0.0130(12) 0.0095(10) 0.0024(9) 0.0037(10)
C3 0.0131(12) 0.0088(11) 0.0222(14) 0.0051(10) 0.0056(10) 0.0017(9)
C9 0.0112(11) 0.0127(12) 0.0092(11) 0.0015(10) 0.0007(9) 0.0031(9)
O1W 0.0422(15) 0.0235(12) 0.0238(12) 0.0111(10) 0.0056(11) 0.0011(11)
C10 0.0305(18) 0.046(2) 0.039(2) 0.032(2) -0.0073(16) -0.0102(17)
C11 0.039(2) 0.090(4) 0.079(4) 0.075(4) 0.001(3) 0.007(3)
N2 0.052(5) 0.017(4) 0.035(5) 0.015(4) 0.018(4) 0.007(4)
C12 0.033(4) 0.037(4) 0.028(4) 0.021(3) 0.011(3) 0.016(3)
N1 0.012(3) 0.033(4) 0.024(3) 0.020(3) 0.003(2) 0.002(2)
C15 0.024(4) 0.010(4) 0.037(5) 0.005(3) 0.005(4) 0.003(3)
C14 0.024(3) 0.027(4) 0.034(4) 0.015(3) 0.004(3) -0.003(3)
C13 0.048(12) 0.17(3) 0.040(9) 0.019(14) 0.014(8) 0.046(14)
N2' 0.040(5) 0.028(4) 0.042(5) 0.021(4) -0.016(4) -0.008(3)
C12' 0.054(6) 0.048(5) 0.043(5) 0.028(5) -0.012(5) 0.002(5)
N1' 0.100(9) 0.020(5) 0.038(6) 0.016(5) 0.025(6) -0.011(6)
C15' 0.099(17) 0.065(9) 0.018(6) -0.006(5) 0.015(7) -0.033(10)
C14' 0.084(11) 0.094(12) 0.055(8) 0.009(8) 0.027(7) 0.008(9)
C13' 0.12(2) 0.041(9) 0.094(19) 0.016(11) -0.035(14) 0.010(12)

loop_
_atom_type_symbol
_atom_type_description
_atom_type_scat_dispersion_real
_atom_type_scat_dispersion_imag
_atom_type_scat_source
C C 0.0033 0.0016 'International Tables Vol C Tables 4.2.6.8 and 6.1.1.4'
H H 0.0000 0.0000 'International Tables Vol C Tables 4.2.6.8 and 6.1.1.4'
N N 0.0061 0.0033 'International Tables Vol C Tables 4.2.6.8 and 6.1.1.4'
O O 0.0106 0.0060 'International Tables Vol C Tables 4.2.6.8 and 6.1.1.4'
P P 0.1023 0.0942 'International Tables Vol C Tables 4.2.6.8 and 6.1.1.4'
U U -9.6767 9.6646 'International Tables Vol C Tables 4.2.6.8 and 6.1.1.4'

loop_
_geom_angle_atom_site_label_1
_geom_angle_atom_site_label_2
_geom_angle_atom_site_label_3
_geom_angle
_geom_angle_site_symmetry_1
_geom_angle_site_symmetry_3
O2 U1 O1 179.22(8) . .
O2 U1 O6 89.44(8) . .
O1 U1 O6 90.28(8) . .
O2 U1 O9 90.87(8) . .
O1 U1 O9 88.90(8) . .
O6 U1 O9 142.78(6) . .
O2 U1 O7 91.30(8) . .
O1 U1 O7 89.32(8) . .
O6 U1 O7 72.99(6) . .
O9 U1 O7 144.18(6) . .
O2 U1 O11 89.06(8) . .
O1 U1 O11 91.59(8) . .
O6 U1 O11 144.77(6) . .
O9 U1 O11 72.44(6) . .
O7 U1 O11 71.86(6) . .
O2 U1 O3 88.48(8) . .
O1 U1 O3 90.74(7) . .
O6 U1 O3 72.19(6) . .
O9 U1 O3 70.62(6) . .
O7 U1 O3 145.18(6) . .
O11 U1 O3 142.92(6) . .
O3 P1 O4 115.04(11) . .
O3 P1 O5 109.60(11) . .
O4 P1 O5 110.25(10) . .
O3 P1 C4 108.03(11) . .
O4 P1 C4 107.43(11) . .
O5 P1 C4 106.06(11) . .
O6 P2 O7 117.33(10) . 2_567
O6 P2 O8 108.50(11) . .
O7 P2 O8 106.56(11) 2_567 .
O6 P2 C1 110.97(11) . .
O7 P2 C1 108.08(11) 2_567 .
O8 P2 C1 104.57(11) . .
O9 P3 O11 117.56(11) . 2_556
O9 P3 O10 109.22(11) . .
O11 P3 O10 105.88(11) 2_556 .
O9 P3 C7 110.62(12) . .
O11 P3 C7 108.28(11) 2_556 .
O10 P3 C7 104.38(12) . .
P1 O3 U1 131.02(10) . .
P2 O6 U1 152.11(11) . .
P3 O9 U1 159.15(11) . .
P2 O7 U1 148.51(11) 2_567 .
P3 O11 U1 146.52(11) 2_556 .
C2 C1 C3 118.7(2) . 2_667
C2 C1 P2 120.86(19) . .
C3 C1 P2 120.4(2) 2_667 .
C3 C2 C1 120.4(2) . .
C5 C4 C6 119.5(2) . .
C5 C4 P1 119.11(19) . .
C6 C4 P1 121.39(19) . .
C8 C7 C9 119.7(2) . .
C8 C7 P3 119.9(2) . .
C9 C7 P3 120.39(19) . .
C6 C5 C4 120.7(2) 2_657 .
C9 C8 C7 120.3(2) 2_656 .
C5 C6 C4 119.8(2) 2_657 .
C2 C3 C1 120.9(2) . 2_667
C8 C9 C7 120.1(2) 2_656 .
N1' C10 N1 85.5(7) . .
N1' C10 N2' 113.5(8) . .
N1 C10 N2' 28.8(4) . .
N1' C10 N2 21.8(7) . .
N1 C10 N2 106.1(6) . .
N2' C10 N2 132.6(7) . .
C12' C11 C12 147.0(8) . .
C12' C11 N1 38.4(6) . .
C12 C11 N1 112.6(6) . .
C12' C11 N1' 103.3(8) . .
C12 C11 N1' 46.5(6) . .
N1 C11 N1' 66.2(6) . .
C12 N2 C10 107.2(7) . .
C12 N2 C13 133.2(11) . .
C10 N2 C13 119.2(12) . .
C11 C12 N2 109.1(7) . .
C10 N1 C11 105.0(6) . .
C10 N1 C14 123.9(6) . .
C11 N1 C14 131.1(7) . .
C15 C14 N1 111.1(8) . .
C12' N2' C10 103.6(8) . .
C12' N2' C13' 126.4(13) . .
C10 N2' C13' 129.8(12) . .
C11 C12' N2' 116.5(10) . .
C10 N1' C14' 131.9(13) . .
C10 N1' C11 102.8(8) . .
C14' N1' C11 124.9(13) . .
C15' C14' N1' 112.4(15) . .

loop_
_geom_bond_atom_site_label_1
_geom_bond_atom_site_label_2
_geom_bond_distance
_geom_bond_site_symmetry_2
U1 O2 1.7742(18) .
U1 O1 1.7767(18) .
U1 O6 2.3405(18) .
U1 O9 2.3560(18) .
U1 O7 2.3680(18) .
U1 O11 2.3731(18) .
U1 O3 2.4230(18) .
P1 O3 1.4984(19) .
P1 O4 1.5245(19) .
P1 O5 1.5669(19) .
P1 C4 1.792(3) .
P2 O6 1.5001(19) .
P2 O7 1.5017(19) 2_567
P2 O8 1.585(2) .
P2 C1 1.797(3) .
P3 O9 1.4930(19) .
P3 O11 1.5056(19) 2_556
P3 O10 1.588(2) .
P3 C7 1.798(3) .
O7 P2 1.5017(18) 2_567
O11 P3 1.5056(19) 2_556
C1 C2 1.390(4) .
C1 C3 1.396(4) 2_667
C2 C3 1.387(4) .
C4 C5 1.392(4) .
C4 C6 1.399(3) .
C7 C8 1.396(4) .
C7 C9 1.396(4) .
C5 C6 1.387(4) 2_657
C8 C9 1.388(4) 2_656
C6 C5 1.387(4) 2_657
C3 C1 1.396(4) 2_667
C9 C8 1.388(4) 2_656
C10 N1' 1.169(14) .
C10 N1 1.296(8) .
C10 N2' 1.396(9) .
C10 N2 1.412(10) .
C11 C12' 1.152(11) .
C11 C12 1.156(10) .
C11 N1 1.456(8) .
C11 N1' 1.604(15) .
N2 C12 1.373(14) .
N2 C13 1.46(3) .
N1 C14 1.493(11) .
C15 C14 1.464(13) .
N2' C12' 1.316(12) .
N2' C13' 1.43(2) .
N1' C14' 1.506(16) .
C15' C14' 1.17(3) .
